data_7019855
loop_
_publ_author_name
'Boyle, Timothy J.'
'Doan, Thu Q.'
'Steele, Leigh Anna M.'
'Apblett, Christopher'
'Hoppe, Sarah M.'
'Hawthorne, Krista'
'Kalinich, Robin M.'
'Sigmund, Wolfgang M.'

_publ_section_title
;
 Tin(ii) amide/alkoxide coordination compounds for production of Sn-based
 nanowires for lithium ion battery anode materials.
;
_journal_issue 31
_journal_name_full 'Dalton transactions (Cambridge, England : 2003)'
_journal_page_first 9349
_journal_page_last 9364
_journal_paper_doi 10.1039/c2dt30772c
_journal_volume 41
_journal_year 2012
_chemical_formula_moiety 'C28 H42 O2 Sn'
_chemical_formula_sum 'C28 H42 O2 Sn'
_chemical_formula_weight 529.31
_chemical_name_systematic
;
?
;
_space_group_IT_number 14
_symmetry_cell_setting monoclinic
_symmetry_space_group_name_Hall '-P 2yn'
_symmetry_space_group_name_H-M 'P 1 21/n 1'
_atom_sites_solution_hydrogens geom
_atom_sites_solution_primary direct
_atom_sites_solution_secondary difmap
_audit_creation_method SHELXL-97
_cell_angle_alpha 90.00
_cell_angle_beta 94.788(5)
_cell_angle_gamma 90.00
_cell_formula_units_Z 4
_cell_length_a 13.856(5)
_cell_length_b 13.874(5)
_cell_length_c 13.921(5)
_cell_measurement_reflns_used 6146
_cell_measurement_temperature 203(2)
_cell_measurement_theta_max 25.39
_cell_measurement_theta_min 2.94
_cell_volume 2666.8(17)
_computing_cell_refinement 'Bruker SMART'
_computing_data_collection 'Bruker SMART'
_computing_data_reduction 'Bruker SAINT'
_computing_molecular_graphics 'Bruker SHELXTL'
_computing_publication_material 'Bruker SHELXTL'
_computing_structure_refinement 'SHELXL-97 (Sheldrick, 2008)'
_computing_structure_solution 'SHELXS-97 (Sheldrick, 2008)'
_diffrn_ambient_temperature 203(2)
_diffrn_measured_fraction_theta_full 0.998
_diffrn_measured_fraction_theta_max 0.998
_diffrn_measurement_device_type 'CCD area detector'
_diffrn_measurement_method 'phi and omega scans'
_diffrn_radiation_monochromator graphite
_diffrn_radiation_source 'fine-focus sealed tube'
_diffrn_radiation_type MoK\a
_diffrn_radiation_wavelength 0.71073
_diffrn_reflns_av_R_equivalents 0.0195
_diffrn_reflns_av_sigmaI/netI 0.0163
_diffrn_reflns_limit_h_max 16
_diffrn_reflns_limit_h_min -16
_diffrn_reflns_limit_k_max 16
_diffrn_reflns_limit_k_min -16
_diffrn_reflns_limit_l_max 16
_diffrn_reflns_limit_l_min -16
_diffrn_reflns_number 19085
_diffrn_reflns_theta_full 25.42
_diffrn_reflns_theta_max 25.42
_diffrn_reflns_theta_min 1.99
_exptl_absorpt_coefficient_mu 0.978
_exptl_absorpt_correction_T_max 0.711
_exptl_absorpt_correction_T_min 0.593
_exptl_absorpt_correction_type multi-scan
_exptl_absorpt_process_details SADABS
_exptl_crystal_colour yellow
_exptl_crystal_density_diffrn 1.318
_exptl_crystal_density_meas ?
_exptl_crystal_density_method 'not measured'
_exptl_crystal_description irregular
_exptl_crystal_F_000 1104
_exptl_crystal_size_max 0.763
_exptl_crystal_size_mid 0.454
_exptl_crystal_size_min 0.349
_refine_diff_density_max 0.380
_refine_diff_density_min -0.204
_refine_diff_density_rms 0.052
_refine_ls_extinction_method none
_refine_ls_goodness_of_fit_ref 1.070
_refine_ls_hydrogen_treatment constr
_refine_ls_matrix_type full
_refine_ls_number_parameters 292
_refine_ls_number_reflns 4919
_refine_ls_number_restraints 0
_refine_ls_restrained_S_all 1.070
_refine_ls_R_factor_all 0.0245
_refine_ls_R_factor_gt 0.0230
_refine_ls_shift/su_max 0.001
_refine_ls_shift/su_mean 0.000
_refine_ls_structure_factor_coef Fsqd
_refine_ls_weighting_details 'calc w=1/[\s^2^(Fo^2^)+(0.0307P)^2^+1.5432P] where P=(Fo^2^+2Fc^2^)/3'
_refine_ls_weighting_scheme calc
_refine_ls_wR_factor_gt 0.0602
_refine_ls_wR_factor_ref 0.0612
_reflns_number_gt 4656
_reflns_number_total 4919
_reflns_threshold_expression >2sigma(I)
_cod_data_source_file c2dt30772c.txt
_cod_data_source_block jun211s
_cod_depositor_comments
;
The following automatic conversions were performed:

'_symmetry_cell_setting' value 'Monoclinic' changed to 'monoclinic'
according to /home/saulius/struct/CIF-dictionaries/cif_core.dic
dictionary named 'cif_core.dic' version 2.4.1 from 2010-06-29.

Automatic conversion script
Id: cif_fix_values 1891 2012-01-12 08:04:46Z andrius 

The following automatic conversions were performed:

'_exptl_crystal_density_meas' value 'not_measured' was changed to '?'
- the value is perceived as not measured.

Automatic conversion script
Id: cif_fix_values 3008 2015-01-20 13:52:24Z robertas 
;
_cod_original_cell_volume 2666.8(15)
_cod_original_sg_symbol_Hall -P2yn
_cod_original_sg_symbol_H-M P2(1)/n
_cod_database_code 7019855

loop_
_symmetry_equiv_pos_as_xyz
'x, y, z'
'-x+1/2, y+1/2, -z+1/2'
'-x, -y, -z'
'x-1/2, -y-1/2, z-1/2'

loop_
_atom_site_label
_atom_site_type_symbol
_atom_site_fract_x
_atom_site_fract_y
_atom_site_fract_z
_atom_site_U_iso_or_equiv
_atom_site_adp_type
_atom_site_occupancy
_atom_site_symmetry_multiplicity
_atom_site_calc_flag
_atom_site_refinement_flags
Sn1 Sn 0.603490(9) 0.413490(10) 0.544163(9) 0.03000(6) Uani 1 1 d .
O1 O 0.71127(9) 0.32595(10) 0.59525(10) 0.0317(3) Uani 1 1 d .
O2 O 0.52474(9) 0.36977(10) 0.65400(10) 0.0314(3) Uani 1 1 d .
C1 C 0.79377(13) 0.30767(14) 0.55025(13) 0.0277(4) Uani 1 1 d .
C2 C 0.87869(14) 0.36191(14) 0.57652(14) 0.0297(4) Uani 1 1 d .
C3 C 0.95684(15) 0.34903(16) 0.52072(16) 0.0380(5) Uani 1 1 d .
H3 H 1.0134 0.3855 0.5350 0.046 Uiso 1 1 calc R
C4 C 0.95365(17) 0.28473(18) 0.44560(17) 0.0443(5) Uani 1 1 d .
H4 H 1.0057 0.2808 0.4066 0.053 Uiso 1 1 calc R
C5 C 0.87419(17) 0.22592(17) 0.42739(16) 0.0406(5) Uani 1 1 d .
H5 H 0.8745 0.1796 0.3781 0.049 Uiso 1 1 calc R
C6 C 0.79315(14) 0.23331(14) 0.48037(14) 0.0318(4) Uani 1 1 d .
C7 C 0.70864(16) 0.16156(15) 0.46061(16) 0.0379(5) Uani 1 1 d .
C8 C 0.6697(2) 0.1250(2) 0.55410(19) 0.0548(6) Uani 1 1 d .
H8A H 0.6424 0.1784 0.5876 0.082 Uiso 1 1 calc R
H8B H 0.7222 0.0964 0.5950 0.082 Uiso 1 1 calc R
H8C H 0.6199 0.0769 0.5387 0.082 Uiso 1 1 calc R
C9 C 0.62848(18) 0.20685(18) 0.39281(19) 0.0505(6) Uani 1 1 d .
H9A H 0.5745 0.1623 0.3834 0.076 Uiso 1 1 calc R
H9B H 0.6534 0.2207 0.3312 0.076 Uiso 1 1 calc R
H9C H 0.6068 0.2662 0.4209 0.076 Uiso 1 1 calc R
C10 C 0.7419(2) 0.07142(19) 0.4072(2) 0.0641(8) Uani 1 1 d .
H10A H 0.6893 0.0252 0.4000 0.096 Uiso 1 1 calc R
H10B H 0.7970 0.0425 0.4440 0.096 Uiso 1 1 calc R
H10C H 0.7603 0.0899 0.3441 0.096 Uiso 1 1 calc R
C11 C 0.88821(15) 0.43153(15) 0.66331(15) 0.0343(5) Uani 1 1 d .
C12 C 0.8511(2) 0.3845(2) 0.75293(16) 0.0503(6) Uani 1 1 d .
H12A H 0.7826 0.3707 0.7409 0.075 Uiso 1 1 calc R
H12B H 0.8612 0.4282 0.8073 0.075 Uiso 1 1 calc R
H12C H 0.8862 0.3250 0.7673 0.075 Uiso 1 1 calc R
C13 C 0.83535(17) 0.52714(17) 0.63711(18) 0.0465(6) Uani 1 1 d .
H13A H 0.7679 0.5140 0.6172 0.070 Uiso 1 1 calc R
H13B H 0.8655 0.5582 0.5848 0.070 Uiso 1 1 calc R
H13C H 0.8395 0.5693 0.6929 0.070 Uiso 1 1 calc R
C14 C 0.99435(17) 0.4597(2) 0.69046(19) 0.0505(6) Uani 1 1 d .
H14A H 0.9984 0.4983 0.7487 0.076 Uiso 1 1 calc R
H14B H 1.0185 0.4966 0.6384 0.076 Uiso 1 1 calc R
H14C H 1.0330 0.4018 0.7014 0.076 Uiso 1 1 calc R
C15 C 0.43761(14) 0.41406(13) 0.66405(14) 0.0271(4) Uani 1 1 d .
C16 C 0.35080(14) 0.37160(15) 0.62176(14) 0.0295(4) Uani 1 1 d .
C17 C 0.26706(15) 0.42807(16) 0.61776(16) 0.0358(5) Uani 1 1 d .
H17 H 0.2094 0.4032 0.5870 0.043 Uiso 1 1 calc R
C18 C 0.26623(15) 0.51917(17) 0.65752(16) 0.0389(5) Uani 1 1 d .
H18 H 0.2106 0.5580 0.6486 0.047 Uiso 1 1 calc R
C19 C 0.34796(15) 0.55249(15) 0.71057(15) 0.0345(4) Uani 1 1 d .
H19 H 0.3452 0.6118 0.7428 0.041 Uiso 1 1 calc R
C20 C 0.43479(14) 0.50054(14) 0.71780(14) 0.0284(4) Uani 1 1 d .
C21 C 0.34585(16) 0.26633(15) 0.58611(15) 0.0359(5) Uani 1 1 d .
C22 C 0.3897(2) 0.19989(18) 0.6660(2) 0.0659(8) Uani 1 1 d .
H22A H 0.3873 0.1337 0.6434 0.099 Uiso 1 1 calc R
H22B H 0.3531 0.2057 0.7222 0.099 Uiso 1 1 calc R
H22C H 0.4565 0.2182 0.6831 0.099 Uiso 1 1 calc R
C23 C 0.3989(3) 0.2515(2) 0.4956(2) 0.0783(10) Uani 1 1 d .
H23A H 0.3720 0.2942 0.4451 0.117 Uiso 1 1 calc R
H23B H 0.3913 0.1851 0.4744 0.117 Uiso 1 1 calc R
H23C H 0.4671 0.2656 0.5098 0.117 Uiso 1 1 calc R
C24 C 0.2410(2) 0.2335(2) 0.5619(3) 0.0758(10) Uani 1 1 d .
H24A H 0.2123 0.2704 0.5077 0.114 Uiso 1 1 calc R
H24B H 0.2043 0.2436 0.6174 0.114 Uiso 1 1 calc R
H24C H 0.2402 0.1655 0.5454 0.114 Uiso 1 1 calc R
C25 C 0.52174(15) 0.53682(15) 0.78491(15) 0.0336(4) Uani 1 1 d .
C26 C 0.5611(2) 0.4567(2) 0.8516(2) 0.0675(8) Uani 1 1 d .
H26A H 0.5810 0.4028 0.8135 0.101 Uiso 1 1 calc R
H26B H 0.5110 0.4358 0.8916 0.101 Uiso 1 1 calc R
H26C H 0.6163 0.4804 0.8922 0.101 Uiso 1 1 calc R
C27 C 0.6012(2) 0.5765(3) 0.7285(2) 0.0761(11) Uani 1 1 d .
H27A H 0.6459 0.6138 0.7710 0.114 Uiso 1 1 calc R
H27B H 0.5732 0.6176 0.6771 0.114 Uiso 1 1 calc R
H27C H 0.6356 0.5237 0.7010 0.114 Uiso 1 1 calc R
C28 C 0.4921(2) 0.6191(3) 0.8499(2) 0.0723(9) Uani 1 1 d .
H28A H 0.5462 0.6358 0.8955 0.108 Uiso 1 1 calc R
H28B H 0.4377 0.5987 0.8846 0.108 Uiso 1 1 calc R
H28C H 0.4735 0.6749 0.8106 0.108 Uiso 1 1 calc R

loop_
_atom_site_aniso_label
_atom_site_aniso_U_11
_atom_site_aniso_U_22
_atom_site_aniso_U_33
_atom_site_aniso_U_23
_atom_site_aniso_U_13
_atom_site_aniso_U_12
Sn1 0.02596(9) 0.03269(9) 0.03148(9) -0.00001(5) 0.00318(6) 0.00335(5)
O1 0.0250(7) 0.0362(8) 0.0341(7) -0.0005(6) 0.0031(5) 0.0057(6)
O2 0.0267(7) 0.0324(7) 0.0355(8) -0.0001(6) 0.0056(6) 0.0026(6)
C1 0.0266(9) 0.0315(10) 0.0250(9) 0.0043(8) 0.0017(7) 0.0067(8)
C2 0.0293(10) 0.0314(10) 0.0278(10) 0.0051(8) -0.0011(8) 0.0045(8)
C3 0.0304(10) 0.0433(12) 0.0406(12) 0.0070(10) 0.0048(9) 0.0003(9)
C4 0.0408(12) 0.0522(14) 0.0424(13) 0.0039(10) 0.0175(10) 0.0072(10)
C5 0.0501(13) 0.0420(12) 0.0304(11) -0.0025(9) 0.0072(9) 0.0108(10)
C6 0.0341(10) 0.0313(10) 0.0291(10) 0.0023(8) -0.0025(8) 0.0073(8)
C7 0.0429(12) 0.0313(11) 0.0380(12) -0.0033(9) -0.0059(9) 0.0019(9)
C8 0.0602(16) 0.0486(15) 0.0543(15) 0.0075(12) -0.0027(12) -0.0188(13)
C9 0.0519(14) 0.0445(13) 0.0518(14) -0.0054(11) -0.0158(11) 0.0025(11)
C10 0.0686(19) 0.0391(14) 0.083(2) -0.0197(14) -0.0018(16) 0.0019(13)
C11 0.0336(11) 0.0358(11) 0.0323(11) 0.0000(9) -0.0035(9) -0.0015(9)
C12 0.0627(16) 0.0585(15) 0.0293(12) -0.0034(11) 0.0007(11) -0.0103(13)
C13 0.0446(13) 0.0417(13) 0.0518(14) -0.0084(11) -0.0044(11) -0.0002(10)
C14 0.0419(13) 0.0551(15) 0.0517(15) -0.0010(12) -0.0126(11) -0.0047(11)
C15 0.0261(10) 0.0297(10) 0.0258(10) 0.0040(7) 0.0039(8) -0.0003(7)
C16 0.0298(10) 0.0323(10) 0.0266(10) 0.0024(8) 0.0029(8) -0.0058(8)
C17 0.0257(10) 0.0452(12) 0.0359(11) 0.0035(9) -0.0013(8) -0.0069(9)
C18 0.0296(10) 0.0448(13) 0.0427(12) 0.0027(10) 0.0054(9) 0.0079(9)
C19 0.0369(11) 0.0328(11) 0.0348(11) -0.0022(9) 0.0080(9) 0.0026(9)
C20 0.0280(9) 0.0312(10) 0.0266(10) 0.0013(8) 0.0062(8) -0.0029(8)
C21 0.0416(12) 0.0321(11) 0.0338(11) -0.0013(9) 0.0011(9) -0.0094(9)
C22 0.098(2) 0.0327(13) 0.0627(18) 0.0040(12) -0.0175(16) -0.0104(14)
C23 0.122(3) 0.0551(17) 0.0639(18) -0.0265(15) 0.0415(18) -0.0359(18)
C24 0.0567(17) 0.0476(16) 0.120(3) -0.0149(17) -0.0131(17) -0.0204(13)
C25 0.0331(10) 0.0369(11) 0.0307(10) -0.0043(9) 0.0018(8) -0.0065(9)
C26 0.077(2) 0.0593(17) 0.0594(17) 0.0061(14) -0.0328(15) -0.0151(15)
C27 0.067(2) 0.117(3) 0.0439(15) -0.0077(16) 0.0070(14) -0.0588(19)
C28 0.0579(17) 0.086(2) 0.071(2) -0.0454(18) -0.0107(15) 0.0005(16)

loop_
_atom_type_symbol
_atom_type_description
_atom_type_scat_dispersion_real
_atom_type_scat_dispersion_imag
_atom_type_scat_source
C C 0.0033 0.0016 'International Tables Vol C Tables 4.2.6.8 and 6.1.1.4'
H H 0.0000 0.0000 'International Tables Vol C Tables 4.2.6.8 and 6.1.1.4'
O O 0.0106 0.0060 'International Tables Vol C Tables 4.2.6.8 and 6.1.1.4'
Sn Sn -0.6537 1.4246 'International Tables Vol C Tables 4.2.6.8 and 6.1.1.4'

loop_
_geom_angle_atom_site_label_1
_geom_angle_atom_site_label_2
_geom_angle_atom_site_label_3
_geom_angle
O1 Sn1 O2 89.04(6)
C1 O1 Sn1 124.98(12)
C15 O2 Sn1 118.21(11)
O1 C1 C6 119.36(17)
O1 C1 C2 119.27(17)
C6 C1 C2 121.35(17)
C3 C2 C1 117.00(19)
C3 C2 C11 119.73(18)
C1 C2 C11 123.26(17)
C4 C3 C2 122.0(2)
C4 C3 H3 119.0
C2 C3 H3 119.0
C3 C4 C5 120.0(2)
C3 C4 H4 120.0
C5 C4 H4 120.0
C4 C5 C6 121.6(2)
C4 C5 H5 119.2
C6 C5 H5 119.2
C5 C6 C1 117.16(19)
C5 C6 C7 119.30(19)
C1 C6 C7 123.54(18)
C9 C7 C8 111.7(2)
C9 C7 C6 110.21(18)
C8 C7 C6 112.15(18)
C9 C7 C10 105.4(2)
C8 C7 C10 106.3(2)
C6 C7 C10 110.8(2)
C7 C8 H8A 109.5
C7 C8 H8B 109.5
H8A C8 H8B 109.5
C7 C8 H8C 109.5
H8A C8 H8C 109.5
H8B C8 H8C 109.5
C7 C9 H9A 109.5
C7 C9 H9B 109.5
H9A C9 H9B 109.5
C7 C9 H9C 109.5
H9A C9 H9C 109.5
H9B C9 H9C 109.5
C7 C10 H10A 109.5
C7 C10 H10B 109.5
H10A C10 H10B 109.5
C7 C10 H10C 109.5
H10A C10 H10C 109.5
H10B C10 H10C 109.5
C12 C11 C14 106.64(19)
C12 C11 C2 110.98(18)
C14 C11 C2 111.63(18)
C12 C11 C13 111.9(2)
C14 C11 C13 105.37(18)
C2 C11 C13 110.17(17)
C11 C12 H12A 109.5
C11 C12 H12B 109.5
H12A C12 H12B 109.5
C11 C12 H12C 109.5
H12A C12 H12C 109.5
H12B C12 H12C 109.5
C11 C13 H13A 109.5
C11 C13 H13B 109.5
H13A C13 H13B 109.5
C11 C13 H13C 109.5
H13A C13 H13C 109.5
H13B C13 H13C 109.5
C11 C14 H14A 109.5
C11 C14 H14B 109.5
H14A C14 H14B 109.5
C11 C14 H14C 109.5
H14A C14 H14C 109.5
H14B C14 H14C 109.5
O2 C15 C20 119.77(17)
O2 C15 C16 119.56(17)
C20 C15 C16 120.66(18)
C17 C16 C15 117.08(18)
C17 C16 C21 120.25(18)
C15 C16 C21 122.60(18)
C18 C17 C16 122.15(19)
C18 C17 H17 118.9
C16 C17 H17 118.9
C19 C18 C17 119.2(2)
C19 C18 H18 120.4
C17 C18 H18 120.4
C18 C19 C20 121.9(2)
C18 C19 H19 119.0
C20 C19 H19 119.0
C19 C20 C15 117.38(18)
C19 C20 C25 119.87(18)
C15 C20 C25 122.73(17)
C23 C21 C22 109.2(2)
C23 C21 C24 107.0(2)
C22 C21 C24 107.0(2)
C23 C21 C16 112.50(18)
C22 C21 C16 109.39(18)
C24 C21 C16 111.6(2)
C21 C22 H22A 109.5
C21 C22 H22B 109.5
H22A C22 H22B 109.5
C21 C22 H22C 109.5
H22A C22 H22C 109.5
H22B C22 H22C 109.5
C21 C23 H23A 109.5
C21 C23 H23B 109.5
H23A C23 H23B 109.5
C21 C23 H23C 109.5
H23A C23 H23C 109.5
H23B C23 H23C 109.5
C21 C24 H24A 109.5
C21 C24 H24B 109.5
H24A C24 H24B 109.5
C21 C24 H24C 109.5
H24A C24 H24C 109.5
H24B C24 H24C 109.5
C27 C25 C26 110.2(2)
C27 C25 C28 106.2(2)
C26 C25 C28 106.5(2)
C27 C25 C20 111.71(18)
C26 C25 C20 110.64(18)
C28 C25 C20 111.40(18)
C25 C26 H26A 109.5
C25 C26 H26B 109.5
H26A C26 H26B 109.5
C25 C26 H26C 109.5
H26A C26 H26C 109.5
H26B C26 H26C 109.5
C25 C27 H27A 109.5
C25 C27 H27B 109.5
H27A C27 H27B 109.5
C25 C27 H27C 109.5
H27A C27 H27C 109.5
H27B C27 H27C 109.5
C25 C28 H28A 109.5
C25 C28 H28B 109.5
H28A C28 H28B 109.5
C25 C28 H28C 109.5
H28A C28 H28C 109.5
H28B C28 H28C 109.5

loop_
_geom_bond_atom_site_label_1
_geom_bond_atom_site_label_2
_geom_bond_distance
Sn1 O1 2.0084(14)
Sn1 O2 2.0433(14)
O1 C1 1.372(2)
O2 C15 1.372(2)
C1 C6 1.418(3)
C1 C2 1.419(3)
C2 C3 1.396(3)
C2 C11 1.544(3)
C3 C4 1.373(3)
C3 H3 0.9400
C4 C5 1.377(3)
C4 H4 0.9400
C5 C6 1.398(3)
C5 H5 0.9400
C6 C7 1.544(3)
C7 C9 1.531(3)
C7 C8 1.536(3)
C7 C10 1.545(3)
C8 H8A 0.9700
C8 H8B 0.9700
C8 H8C 0.9700
C9 H9A 0.9700
C9 H9B 0.9700
C9 H9C 0.9700
C10 H10A 0.9700
C10 H10B 0.9700
C10 H10C 0.9700
C11 C12 1.534(3)
C11 C14 1.538(3)
C11 C13 1.544(3)
C12 H12A 0.9700
C12 H12B 0.9700
C12 H12C 0.9700
C13 H13A 0.9700
C13 H13B 0.9700
C13 H13C 0.9700
C14 H14A 0.9700
C14 H14B 0.9700
C14 H14C 0.9700
C15 C20 1.416(3)
C15 C16 1.422(3)
C16 C17 1.397(3)
C16 C21 1.542(3)
C17 C18 1.380(3)
C17 H17 0.9400
C18 C19 1.379(3)
C18 H18 0.9400
C19 C20 1.399(3)
C19 H19 0.9400
C20 C25 1.546(3)
C21 C23 1.524(3)
C21 C22 1.531(3)
C21 C24 1.533(3)
C22 H22A 0.9700
C22 H22B 0.9700
C22 H22C 0.9700
C23 H23A 0.9700
C23 H23B 0.9700
C23 H23C 0.9700
C24 H24A 0.9700
C24 H24B 0.9700
C24 H24C 0.9700
C25 C27 1.509(3)
C25 C26 1.520(3)
C25 C28 1.534(3)
C26 H26A 0.9700
C26 H26B 0.9700
C26 H26C 0.9700
C27 H27A 0.9700
C27 H27B 0.9700
C27 H27C 0.9700
C28 H28A 0.9700
C28 H28B 0.9700
C28 H28C 0.9700
